data_4513872
loop_
_publ_author_name
'Hall, Edward A.'
'Redfern, Louis R.'
'Wang, Michael H.'
'Scheidt, Karl A.'

_publ_section_title
;
 Lewis Acid Activation of a Hydrogen Bond Donor Metal--Organic Framework
 for Catalysis
;
_journal_issue 5
_journal_name_full 'ACS Catalysis'
_journal_page_first 3248
_journal_paper_doi 10.1021/acscatal.6b00424
_journal_volume 6
_journal_year 2016
_chemical_formula_moiety '0.13(C408 H256 N32 O72 Zn16)'
_chemical_formula_sum 'C51 H32 N4 O9 Zn2'
_chemical_formula_weight 975.54
_chemical_name_systematic
;
 ?
;
_space_group_crystal_system tetragonal
_space_group_IT_number 136
_space_group_name_Hall '-P 4n 2n'
_space_group_name_H-M_alt 'P 42/m n m'
_symmetry_space_group_name_Hall '-P 4n 2n'
_symmetry_space_group_name_H-M 'P 42/m n m'
_atom_sites_solution_hydrogens geom
_audit_creation_date 2015-12-28
_audit_creation_method
;
Olex2 1.2
(compiled 2015.09.30 svn.r3233 for OlexSys, GUI svn.r5103)
;
_cell_angle_alpha 90
_cell_angle_beta 90
_cell_angle_gamma 90
_cell_formula_units_Z 8
_cell_length_a 36.0683(19)
_cell_length_b 36.0683(19)
_cell_length_c 27.0566(12)
_cell_measurement_reflns_used 9965
_cell_measurement_temperature 99.99
_cell_measurement_theta_max 58.736
_cell_measurement_theta_min 2.740
_cell_volume 35199(3)
_computing_cell_refinement 'SAINT V7.23A (Bruker, 2005)'
_computing_data_collection 'APEX2 V2.1-4 (Bruker, 2007)'
_computing_data_reduction 'Bruker SAINT'
_computing_molecular_graphics 'Olex2 (Dolomanov et al., 2009)'
_computing_publication_material 'Olex2 (Dolomanov et al., 2009)'
_computing_structure_refinement 'XL (Sheldrick, 2008)'
_computing_structure_solution 'ShelXT (Sheldrick, 2015)'
_diffrn_ambient_temperature 99.99
_diffrn_detector 'Bruker APEX2 area detector'
_diffrn_detector_area_resol_mean 7.9
_diffrn_detector_type 'CCD area detector'
_diffrn_measured_fraction_theta_full 0.805
_diffrn_measured_fraction_theta_max 0.978
_diffrn_measurement_device 'three-circle diffractometer'
_diffrn_measurement_device_type 'Bruker Kappa APEX CCD area detector'
_diffrn_measurement_method '\w and \f scans'
_diffrn_radiation_monochromator 'mirror optics'
_diffrn_radiation_probe x-ray
_diffrn_radiation_type CuK\a
_diffrn_radiation_wavelength 1.54178
_diffrn_reflns_av_R_equivalents 0.0763
_diffrn_reflns_av_unetI/netI 0.0755
_diffrn_reflns_Laue_measured_fraction_full 0.805
_diffrn_reflns_Laue_measured_fraction_max 0.978
_diffrn_reflns_limit_h_max 29
_diffrn_reflns_limit_h_min -40
_diffrn_reflns_limit_k_max 40
_diffrn_reflns_limit_k_min -38
_diffrn_reflns_limit_l_max 23
_diffrn_reflns_limit_l_min -30
_diffrn_reflns_number 89846
_diffrn_reflns_point_group_measured_fraction_full 0.805
_diffrn_reflns_point_group_measured_fraction_max 0.978
_diffrn_reflns_theta_full 67.679
_diffrn_reflns_theta_max 59.975
_diffrn_reflns_theta_min 1.732
_diffrn_source 'microfocus sealed X-ray tube'
_diffrn_source_type 'Incoatec I\ms'
_diffrn_standards_number 0
_exptl_absorpt_coefficient_mu 0.469
_exptl_absorpt_correction_T_max 0.7516
_exptl_absorpt_correction_T_min 0.5454
_exptl_absorpt_correction_type multi-scan
_exptl_absorpt_process_details
;
SADABS-2012/1 (Bruker,2012) was used for absorption correction.
wR2(int) was 0.0928 before and 0.0682 after correction.
The Ratio of minimum to maximum transmission is 0.7257.
The \l/2 correction factor is 0.0015.
;
_exptl_crystal_colour colourless
_exptl_crystal_colour_primary colourless
_exptl_crystal_density_diffrn 0.368
_exptl_crystal_description block
_exptl_crystal_F_000 3984
_exptl_crystal_size_max 0.36
_exptl_crystal_size_mid 0.146
_exptl_crystal_size_min 0.138
_refine_diff_density_max 0.792
_refine_diff_density_min -0.670
_refine_diff_density_rms 0.045
_refine_ls_extinction_method none
_refine_ls_goodness_of_fit_ref 0.968
_refine_ls_hydrogen_treatment constr
_refine_ls_matrix_type full
_refine_ls_number_parameters 310
_refine_ls_number_reflns 13435
_refine_ls_number_restraints 297
_refine_ls_restrained_S_all 0.983
_refine_ls_R_factor_all 0.2038
_refine_ls_R_factor_gt 0.1212
_refine_ls_shift/su_max 0.000
_refine_ls_shift/su_mean 0.000
_refine_ls_structure_factor_coef Fsqd
_refine_ls_weighting_details 'w=1/[\s^2^(Fo^2^)+(0.2000P)^2^] where P=(Fo^2^+2Fc^2^)/3'
_refine_ls_weighting_scheme calc
_refine_ls_wR_factor_gt 0.3688
_refine_ls_wR_factor_ref 0.4101
_reflns_Friedel_coverage 0.000
_reflns_number_gt 3862
_reflns_number_total 13435
_reflns_threshold_expression 'I > 2\s(I)'
_cod_data_source_file cs6b00424_si_002.cif
_cod_data_source_block cx0113_0m
_cod_depositor_comments 'Adding full bibliography for 4513872.cif.'
_cod_original_cell_volume 35199(4)
_cod_database_code 4513872
_shelxl_version_number 2014-3
_shelx_space_group_comment
;
The symmetry employed for this shelxl refinement is uniquely defined
by the following loop, which should always be used as a source of
symmetry information in preference to the above space-group names.
They are only intended as comments.
;
_shelx_estimated_absorpt_t_max 0.938
_shelx_estimated_absorpt_t_min 0.849
_olex2_refinement_description
;
1. Fixed Uiso
 At 1.2 times of:
  All C(H) groups, All N(H) groups
2. Restrained distances
 N3-C25_$1 \\sim C26_$1-C25_$1 \\sim C27-C26_$1 \\sim C27-C26 \\sim C26-C25
\\sim N3-C25
 with sigma of 0.02
3. Rigid body (RIGU) restrains
 All non-hydrogen atoms
 with sigma for 1-2 distances of 0.004 and sigma for 1-3 distances of 0.004
4.a Aromatic/amide H refined with riding coordinates:
 C19(H19), C7(H7), C10(H10), C20(H20), C17(H17), N1(H1), C12(H12), C9(H9),
 C5(H5), C16(H16), C3(H3), C13(H13), C23(H23), C22(H22), C26(H26), C25(H25)
;
_olex2_date_sample_data_collection 2014-10-28
_olex2_date_sample_submission 2014-10-21
_olex2_submission_special_instructions 'No special instructions were received'

loop_
_space_group_symop_operation_xyz
'x, y, z'
'-x, -y, z'
'-y+1/2, x+1/2, z+1/2'
'y+1/2, -x+1/2, z+1/2'
'-x+1/2, y+1/2, -z+1/2'
'x+1/2, -y+1/2, -z+1/2'
'y, x, -z'
'-y, -x, -z'
'-x, -y, -z'
'x, y, -z'
'y-1/2, -x-1/2, -z-1/2'
'-y-1/2, x-1/2, -z-1/2'
'x-1/2, -y-1/2, z-1/2'
'-x-1/2, y-1/2, z-1/2'
'-y, -x, z'
'y, x, z'

loop_
_atom_site_label
_atom_site_type_symbol
_atom_site_fract_x
_atom_site_fract_y
_atom_site_fract_z
_atom_site_U_iso_or_equiv
_atom_site_adp_type
_atom_site_occupancy
_atom_site_site_symmetry_order
_atom_site_calc_flag
_atom_site_refinement_flags_posn
_atom_site_refinement_flags_adp
_atom_site_refinement_flags_occupancy
Zn1 Zn 0.85607(4) 0.44812(4) 0.5000 0.1612(7) Uani 1 2 d S TU P
Zn2 Zn 0.78297(4) 0.41848(4) 0.5000 0.1623(7) Uani 1 2 d S TU P
N2 N 0.9090(2) 0.4682(2) 0.5000 0.149(2) Uani 1 2 d S TU P
O5 O 0.77658(15) 0.45697(15) 0.55292(17) 0.1791(18) Uani 1 1 d . U .
O2 O 0.88364(15) 0.69383(17) 0.94745(17) 0.1851(19) Uani 1 1 d . U .
O3 O 0.90704(17) 0.63879(15) 0.94766(18) 0.191(2) Uani 1 1 d . U .
O4 O 0.83249(16) 0.47989(16) 0.55201(16) 0.1812(18) Uani 1 1 d . U .
C11 C 0.8576(2) 0.6507(2) 0.8999(2) 0.161(2) Uani 1 1 d . U .
C14 C 0.8842(3) 0.6615(3) 0.9347(3) 0.168(3) Uani 1 1 d . U .
C21 C 0.8015(3) 0.4789(3) 0.5683(3) 0.177(3) Uani 1 1 d . U .
C18 C 0.7896(2) 0.5044(2) 0.6069(3) 0.162(2) Uani 1 1 d . U .
C19 C 0.7541(2) 0.5007(2) 0.6259(3) 0.172(3) Uani 1 1 d . U .
H19 H 0.7372 0.4828 0.6135 0.207 Uiso 1 1 calc R . .
C7 C 0.7252(3) 0.5916(2) 0.7275(3) 0.206(4) Uani 1 1 d . U .
H7 H 0.7078 0.5837 0.7033 0.247 Uiso 1 1 calc R . .
C10 C 0.8321(2) 0.6738(2) 0.8815(3) 0.190(3) Uani 1 1 d . U .
H10 H 0.8339 0.6992 0.8906 0.228 Uiso 1 1 calc R . .
C20 C 0.7440(2) 0.5263(3) 0.6667(3) 0.184(3) Uani 1 1 d . U .
H20 H 0.7201 0.5249 0.6814 0.221 Uiso 1 1 calc R . .
C1 C 0.6654(4) 0.6654(4) 0.7718(4) 0.205(5) Uani 1 2 d S TU P
C6 C 0.7587(3) 0.5788(3) 0.7237(3) 0.195(3) Uani 1 1 d . U .
C17 C 0.8168(2) 0.5290(2) 0.6263(3) 0.183(3) Uani 1 1 d . U .
H17 H 0.8417 0.5291 0.6146 0.219 Uiso 1 1 calc R . .
N1 N 0.6759(2) 0.6315(2) 0.7617(3) 0.250(4) Uani 1 1 d . U .
H1 H 0.6579 0.6163 0.7534 0.301 Uiso 1 1 calc R . .
C12 C 0.8576(2) 0.6138(3) 0.8817(3) 0.205(3) Uani 1 1 d . U .
H12 H 0.8775 0.5976 0.8897 0.246 Uiso 1 1 calc R . .
C9 C 0.8020(2) 0.6633(2) 0.8487(3) 0.196(3) Uani 1 1 d . U .
H9 H 0.7842 0.6812 0.8388 0.235 Uiso 1 1 calc R . .
C5 C 0.7822(2) 0.5894(2) 0.7585(3) 0.200(4) Uani 1 1 d . U .
H5 H 0.8064 0.5791 0.7587 0.240 Uiso 1 1 calc R . .
C4 C 0.7728(3) 0.6149(2) 0.7943(3) 0.187(3) Uani 1 1 d . U .
C8 C 0.7993(3) 0.6265(3) 0.8317(3) 0.199(3) Uani 1 1 d . U .
C15 C 0.7699(3) 0.5528(3) 0.6838(3) 0.185(3) Uani 1 1 d . U .
C16 C 0.8046(2) 0.5539(2) 0.6643(3) 0.188(3) Uani 1 1 d . U .
H16 H 0.8215 0.5719 0.6765 0.226 Uiso 1 1 calc R . .
C3 C 0.7376(3) 0.6297(2) 0.7963(3) 0.195(3) Uani 1 1 d . U .
H3 H 0.7308 0.6484 0.8192 0.234 Uiso 1 1 calc R . .
C2 C 0.7128(3) 0.6149(3) 0.7622(4) 0.232(4) Uani 1 1 d . U .
C13 C 0.8265(3) 0.6004(3) 0.8497(4) 0.233(4) Uani 1 1 d . U .
H13 H 0.8247 0.5749 0.8414 0.280 Uiso 1 1 calc R . .
O1 O 0.6902(2) 0.6902(2) 0.7827(4) 0.242(4) Uani 1 2 d S TU P
C24 C 0.9791(2) 0.4939(2) 0.5000 0.123(3) Uani 1 2 d S TU P
C23 C 0.9614(3) 0.4869(4) 0.5397(3) 0.341(9) Uani 1 1 d . U .
H23 H 0.9732 0.4920 0.5703 0.409 Uiso 1 1 calc R . .
C22 C 0.9265(3) 0.4727(4) 0.5406(3) 0.340(8) Uani 1 1 d . U .
H22 H 0.9153 0.4662 0.5712 0.409 Uiso 1 1 calc R . .
N3 N 0.7320(3) 0.39718(18) 0.5000 0.158(3) Uani 1 2 d DS TU P
C27 C 0.6717(3) 0.3601(4) 0.5000 0.198(5) Uani 1 2 d DS TU P
C26 C 0.6826(3) 0.3723(4) 0.4582(3) 0.314(7) Uani 1 1 d D U .
H26 H 0.6701 0.3678 0.4279 0.377 Uiso 1 1 calc R . .
C25 C 0.7128(3) 0.3916(3) 0.4620(3) 0.266(5) Uani 1 1 d D U .
H25 H 0.7214 0.4030 0.4324 0.319 Uiso 1 1 calc R . .

loop_
_atom_site_aniso_label
_atom_site_aniso_U_11
_atom_site_aniso_U_22
_atom_site_aniso_U_33
_atom_site_aniso_U_23
_atom_site_aniso_U_13
_atom_site_aniso_U_12
Zn1 0.1990(14) 0.1866(13) 0.0981(7) 0.000 0.000 -0.0032(10)
Zn2 0.1913(14) 0.2007(14) 0.0949(6) 0.000 0.000 -0.0005(11)
N2 0.184(6) 0.176(6) 0.086(3) 0.000 0.000 0.023(5)
O5 0.194(5) 0.207(5) 0.136(3) 0.007(3) -0.005(3) -0.020(4)
O2 0.241(5) 0.172(4) 0.141(3) 0.010(3) -0.014(3) 0.002(4)
O3 0.239(6) 0.178(5) 0.156(4) -0.010(3) -0.023(4) 0.033(4)
O4 0.177(4) 0.234(5) 0.133(3) -0.001(3) 0.001(3) 0.009(4)
C11 0.213(6) 0.136(5) 0.134(4) -0.009(4) -0.044(4) 0.054(5)
C14 0.230(8) 0.129(6) 0.146(5) -0.007(4) -0.052(5) 0.051(5)
C21 0.146(6) 0.238(8) 0.148(5) -0.053(5) 0.006(4) -0.023(5)
C18 0.152(5) 0.207(6) 0.128(4) -0.027(4) -0.017(4) 0.014(5)
C19 0.146(5) 0.232(7) 0.138(4) -0.042(4) -0.020(4) 0.024(5)
C7 0.195(7) 0.197(8) 0.226(7) -0.100(6) -0.061(6) 0.068(6)
C10 0.265(8) 0.137(5) 0.167(5) -0.053(4) -0.087(6) 0.065(5)
C20 0.156(6) 0.245(8) 0.153(5) -0.038(5) 0.008(4) 0.010(5)
C1 0.222(8) 0.222(8) 0.171(8) -0.063(7) -0.063(7) 0.098(8)
C6 0.185(7) 0.222(8) 0.179(5) -0.067(6) -0.051(5) 0.064(6)
C17 0.155(6) 0.224(7) 0.169(6) -0.054(5) -0.005(4) 0.015(5)
N1 0.241(7) 0.217(7) 0.293(9) -0.125(6) -0.083(6) 0.088(6)
C12 0.231(8) 0.205(7) 0.179(6) -0.039(5) -0.068(6) 0.046(6)
C9 0.252(8) 0.153(6) 0.183(6) -0.045(5) -0.084(6) 0.081(5)
C5 0.192(7) 0.225(8) 0.183(6) -0.085(6) -0.057(5) 0.074(6)
C4 0.208(7) 0.175(7) 0.179(5) -0.051(5) -0.044(5) 0.067(5)
C8 0.242(8) 0.182(6) 0.173(6) -0.041(5) -0.065(5) 0.067(6)
C15 0.150(6) 0.227(8) 0.178(5) -0.056(5) -0.037(5) 0.059(5)
C16 0.159(6) 0.217(7) 0.187(6) -0.070(5) -0.018(5) 0.011(6)
C3 0.203(7) 0.178(7) 0.205(7) -0.072(6) -0.029(5) 0.074(5)
C2 0.231(7) 0.215(9) 0.250(8) -0.097(7) -0.062(6) 0.084(6)
C13 0.297(9) 0.174(7) 0.229(8) -0.063(6) -0.115(8) 0.063(6)
O1 0.216(6) 0.216(6) 0.293(10) -0.077(6) -0.077(6) 0.104(7)
C24 0.102(5) 0.185(8) 0.082(4) 0.000 0.000 0.004(6)
C23 0.226(8) 0.70(2) 0.097(4) -0.015(7) 0.013(5) -0.191(12)
C22 0.232(8) 0.70(2) 0.091(4) 0.042(6) 0.005(5) -0.185(11)
N3 0.288(8) 0.115(5) 0.071(3) 0.000 0.000 -0.017(5)
C27 0.163(9) 0.264(12) 0.166(7) 0.000 0.000 -0.091(8)
C26 0.318(11) 0.484(17) 0.140(6) 0.034(7) 0.009(6) -0.285(12)
C25 0.261(9) 0.395(14) 0.141(5) 0.026(6) -0.003(5) -0.158(9)

loop_
_atom_type_symbol
_atom_type_description
_atom_type_scat_dispersion_real
_atom_type_scat_dispersion_imag
_atom_type_scat_source
C C 0.0181 0.0091 'International Tables Vol C Tables 4.2.6.8 and 6.1.1.4'
H H 0.0000 0.0000 'International Tables Vol C Tables 4.2.6.8 and 6.1.1.4'
N N 0.0311 0.0180 'International Tables Vol C Tables 4.2.6.8 and 6.1.1.4'
O O 0.0492 0.0322 'International Tables Vol C Tables 4.2.6.8 and 6.1.1.4'
Zn Zn -1.5491 0.6778 'International Tables Vol C Tables 4.2.6.8 and 6.1.1.4'

loop_
_geom_angle_atom_site_label_1
_geom_angle_atom_site_label_2
_geom_angle_atom_site_label_3
_geom_angle
_geom_angle_site_symmetry_1
_geom_angle_site_symmetry_3
N2 Zn1 Zn2 178.7(2) . .
N2 Zn1 O3 99.9(2) . 3_644
N2 Zn1 O3 99.9(2) . 12_757
O3 Zn1 Zn2 79.21(16) 12_757 .
O3 Zn1 Zn2 79.21(16) 3_644 .
O3 Zn1 O3 87.0(3) 3_644 12_757
O4 Zn1 Zn2 79.72(18) . .
O4 Zn1 Zn2 79.72(18) 10_556 .
O4 Zn1 N2 101.2(2) 10_556 .
O4 Zn1 N2 101.2(2) . .
O4 Zn1 O3 88.1(2) 10_556 3_644
O4 Zn1 O3 158.9(2) 10_556 12_757
O4 Zn1 O3 88.1(2) . 12_757
O4 Zn1 O3 158.9(2) . 3_644
O4 Zn1 O4 89.2(3) 10_556 .
O5 Zn2 Zn1 81.17(17) 10_556 .
O5 Zn2 Zn1 81.17(17) . .
O5 Zn2 O5 91.0(3) 10_556 .
O5 Zn2 O2 88.7(2) 10_556 3_644
O5 Zn2 O2 88.7(2) . 12_757
O5 Zn2 O2 162.6(3) . 3_644
O5 Zn2 O2 162.6(3) 10_556 12_757
O2 Zn2 Zn1 81.59(17) 3_644 .
O2 Zn2 Zn1 81.59(17) 12_757 .
O2 Zn2 O2 86.6(3) 3_644 12_757
N3 Zn2 Zn1 179.4(2) . .
N3 Zn2 O5 99.2(2) . .
N3 Zn2 O5 99.2(2) . 10_556
N3 Zn2 O2 98.0(2) . 12_757
N3 Zn2 O2 98.0(2) . 3_644
C22 N2 Zn1 120.5(5) . .
C22 N2 Zn1 120.5(5) 10_556 .
C22 N2 C22 118.5(11) 10_556 .
C21 O5 Zn2 125.8(6) . .
C14 O2 Zn2 124.8(6) . 11_677
C14 O3 Zn1 128.7(6) . 11_677
C21 O4 Zn1 129.5(6) . .
C14 C11 C12 119.7(7) . .
C10 C11 C14 123.2(7) . .
C10 C11 C12 117.1(7) . .
O2 C14 O3 125.3(9) . .
O2 C14 C11 116.5(8) . .
O3 C14 C11 118.0(8) . .
O5 C21 C18 115.0(8) . .
O4 C21 O5 123.7(8) . .
O4 C21 C18 121.2(9) . .
C19 C18 C21 118.5(8) . .
C19 C18 C17 124.0(7) . .
C17 C18 C21 117.1(8) . .
C18 C19 H19 121.9 . .
C18 C19 C20 116.3(7) . .
C20 C19 H19 121.9 . .
C6 C7 H7 116.9 . .
C6 C7 C2 126.2(9) . .
C2 C7 H7 116.9 . .
C11 C10 H10 117.3 . .
C11 C10 C9 125.4(7) . .
C9 C10 H10 117.3 . .
C19 C20 H20 119.9 . .
C15 C20 C19 120.1(8) . .
C15 C20 H20 119.9 . .
N1 C1 N1 119.9(16) . 16
O1 C1 N1 119.4(9) . 16
O1 C1 N1 119.4(9) . .
C7 C6 C5 116.0(9) . .
C7 C6 C15 122.4(8) . .
C5 C6 C15 121.6(8) . .
C18 C17 H17 121.9 . .
C18 C17 C16 116.2(7) . .
C16 C17 H17 121.9 . .
C1 N1 H1 114.9 . .
C1 N1 C2 130.2(11) . .
C2 N1 H1 114.9 . .
C11 C12 H12 119.9 . .
C11 C12 C13 120.2(7) . .
C13 C12 H12 119.9 . .
C10 C9 H9 120.1 . .
C8 C9 C10 119.8(7) . .
C8 C9 H9 120.1 . .
C6 C5 H5 118.9 . .
C6 C5 C4 122.3(8) . .
C4 C5 H5 118.9 . .
C5 C4 C8 121.4(8) . .
C5 C4 C3 120.9(8) . .
C3 C4 C8 117.8(8) . .
C9 C8 C4 123.1(8) . .
C9 C8 C13 117.2(8) . .
C13 C8 C4 119.5(8) . .
C20 C15 C6 118.9(9) . .
C16 C15 C20 120.0(8) . .
C16 C15 C6 121.1(9) . .
C17 C16 H16 118.5 . .
C15 C16 C17 123.1(8) . .
C15 C16 H16 118.5 . .
C4 C3 H3 122.6 . .
C4 C3 C2 114.7(8) . .
C2 C3 H3 122.6 . .
C7 C2 N1 123.9(9) . .
C7 C2 C3 119.4(10) . .
C3 C2 N1 115.8(8) . .
C12 C13 H13 120.2 . .
C8 C13 C12 119.6(8) . .
C8 C13 H13 120.2 . .
C23 C24 C24 122.5(5) . 9_766
C23 C24 C24 122.5(5) 10_556 9_766
C23 C24 C23 114.7(10) 10_556 .
C24 C23 H23 118.1 . .
C24 C23 C22 123.8(8) . .
C22 C23 H23 118.1 . .
N2 C22 C23 119.3(7) . .
N2 C22 H22 120.3 . .
C23 C22 H22 120.3 . .
C25 N3 Zn2 124.8(5) 10_556 .
C25 N3 Zn2 124.8(5) . .
C25 N3 C25 109.9(11) . 10_556
C26 C27 C27 117.6(6) 10_556 15_665
C26 C27 C27 117.6(6) . 15_665
C26 C27 C26 124.8(13) 10_556 .
C27 C26 H26 124.0 . .
C27 C26 C25 112.0(10) . .
C25 C26 H26 124.0 . .
N3 C25 C26 127.9(9) . .
N3 C25 H25 116.1 . .
C26 C25 H25 116.1 . .

loop_
_geom_bond_atom_site_label_1
_geom_bond_atom_site_label_2
_geom_bond_distance
_geom_bond_site_symmetry_2
Zn1 Zn2 2.845(2) .
Zn1 N2 2.041(8) .
Zn1 O3 2.058(5) 12_757
Zn1 O3 2.058(5) 3_644
Zn1 O4 2.004(5) .
Zn1 O4 2.004(5) 10_556
Zn2 O5 2.008(5) .
Zn2 O5 2.008(5) 10_556
Zn2 O2 2.074(5) 12_757
Zn2 O2 2.074(5) 3_644
Zn2 N3 1.992(9) .
N2 C22 1.280(9) .
N2 C22 1.279(9) 10_556
O5 C21 1.268(8) .
O2 Zn2 2.074(5) 11_677
O2 C14 1.214(8) .
O3 Zn1 2.058(5) 11_677
O3 C14 1.214(8) .
O4 C21 1.203(8) .
C11 C14 1.401(10) .
C11 C10 1.336(8) .
C11 C12 1.420(9) .
C21 C18 1.454(11) .
C18 C19 1.385(9) .
C18 C17 1.424(9) .
C19 H19 0.9500 .
C19 C20 1.485(10) .
C7 H7 0.9500 .
C7 C6 1.299(9) .
C7 C2 1.336(11) .
C10 H10 0.9500 .
C10 C9 1.454(9) .
C20 H20 0.9500 .
C20 C15 1.413(10) .
C1 N1 1.309(9) 16
C1 N1 1.309(9) .
C1 O1 1.300(16) .
C6 C5 1.323(10) .
C6 C15 1.486(11) .
C17 H17 0.9500 .
C17 C16 1.434(10) .
N1 H1 0.8800 .
N1 C2 1.457(11) .
C12 H12 0.9500 .
C12 C13 1.495(11) .
C9 H9 0.9500 .
C9 C8 1.407(10) .
C5 H5 0.9500 .
C5 C4 1.378(10) .
C4 C8 1.454(11) .
C4 C3 1.379(10) .
C8 C13 1.448(10) .
C15 C16 1.358(10) .
C16 H16 0.9500 .
C3 H3 0.9500 .
C3 C2 1.392(11) .
C13 H13 0.9500 .
C24 C24 1.568(15) 9_766
C24 C23 1.275(9) .
C24 C23 1.275(9) 10_556
C23 H23 0.9500 .
C23 C22 1.358(10) .
C22 H22 0.9500 .
N3 C25 1.257(8) .
N3 C25 1.257(8) 10_556
C27 C27 1.62(2) 15_665
C27 C26 1.277(7) 10_556
C27 C26 1.277(7) .
C26 H26 0.9500 .
C26 C25 1.294(7) .
C25 H25 0.9500 .

loop_
_geom_torsion_atom_site_label_1
_geom_torsion_atom_site_label_2
_geom_torsion_atom_site_label_3
_geom_torsion_atom_site_label_4
_geom_torsion
_geom_torsion_site_symmetry_1
Zn1 N2 C22 C23 -178.4(11) .
Zn1 O3 C14 O2 7.7(14) 11_677
Zn1 O3 C14 C11 -176.6(5) 11_677
Zn1 O4 C21 O5 -2.8(14) .
Zn1 O4 C21 C18 179.2(5) .
Zn2 O5 C21 O4 1.6(13) .
Zn2 O5 C21 C18 179.7(5) .
Zn2 O2 C14 O3 -6.5(13) 11_677
Zn2 O2 C14 C11 177.8(5) 11_677
Zn2 N3 C25 C26 166.9(12) .
O5 C21 C18 C19 5.0(12) .
O5 C21 C18 C17 178.6(7) .
O4 C21 C18 C19 -176.9(8) .
O4 C21 C18 C17 -3.3(13) .
C11 C10 C9 C8 -3.8(14) .
C11 C12 C13 C8 8.9(14) .
C14 C11 C10 C9 -174.4(8) .
C14 C11 C12 C13 172.0(9) .
C21 C18 C19 C20 177.4(7) .
C21 C18 C17 C16 -179.9(8) .
C18 C19 C20 C15 0.6(12) .
C18 C17 C16 C15 4.3(13) .
C19 C18 C17 C16 -6.7(13) .
C19 C20 C15 C6 178.2(7) .
C19 C20 C15 C16 -2.8(13) .
C7 C6 C5 C4 -5.2(16) .
C7 C6 C15 C20 -34.7(15) .
C7 C6 C15 C16 146.3(10) .
C10 C11 C14 O2 -0.9(13) .
C10 C11 C14 O3 -177.0(8) .
C10 C11 C12 C13 -9.8(13) .
C10 C9 C8 C4 -172.3(9) .
C10 C9 C8 C13 2.3(14) .
C20 C15 C16 C17 0.2(14) .
C1 N1 C2 C7 -137.8(14) .
C1 N1 C2 C3 30.9(18) .
C6 C7 C2 N1 173.3(11) .
C6 C7 C2 C3 4.9(19) .
C6 C5 C4 C8 -179.0(10) .
C6 C5 C4 C3 2.2(16) .
C6 C15 C16 C17 179.2(8) .
C17 C18 C19 C20 4.2(12) .
N1 C1 N1 C2 169.5(9) 16
C12 C11 C14 O2 177.1(8) .
C12 C11 C14 O3 1.0(13) .
C12 C11 C10 C9 7.5(13) .
C9 C8 C13 C12 -5.0(15) .
C5 C6 C15 C20 143.3(10) .
C5 C6 C15 C16 -35.7(15) .
C5 C4 C8 C9 141.2(10) .
C5 C4 C8 C13 -33.3(15) .
C5 C4 C3 C2 4.2(14) .
C4 C8 C13 C12 169.9(9) .
C4 C3 C2 C7 -7.5(16) .
C4 C3 C2 N1 -176.8(9) .
C8 C4 C3 C2 -174.6(10) .
C15 C6 C5 C4 176.7(10) .
C3 C4 C8 C9 -40.0(14) .
C3 C4 C8 C13 145.5(10) .
C2 C7 C6 C5 1.6(18) .
C2 C7 C6 C15 179.8(11) .
O1 C1 N1 C2 3(2) .
C24 C24 C23 C22 -173.0(13) 9_766
C24 C23 C22 N2 -5(3) .
C23 C24 C23 C22 1(3) 10_556
C22 N2 C22 C23 9(3) 10_556
C27 C27 C26 C25 -166.9(9) 15_665
C27 C26 C25 N3 4(2) .
C26 C27 C26 C25 17(3) 10_556
C25 N3 C25 C26 -21(2) 10_556

loop_
_smtbx_masks_void_nr
_smtbx_masks_void_average_x
_smtbx_masks_void_average_y
_smtbx_masks_void_average_z
_smtbx_masks_void_volume
_smtbx_masks_void_count_electrons
1 -0.833 -0.440 -0.276 29072.3 8225.9
